data_4082945
loop_
_publ_author_name
'Gu, Guangna'
'Luo, Haiou'
'Sun, Huailin'

_publ_section_title
;
 A New Approach to Directly Synthesize (\h5-C5H4R)Fe(CO)2SiR&#x2032;3by
 Reaction of Cyclopentadienes with Pentacarbonyliron and Hydrosilanes
;
_journal_issue 7
_journal_name_full Organometallics
_journal_page_first 1710
_journal_paper_doi 10.1021/om500066y
_journal_volume 33
_journal_year 2014
_chemical_formula_sum 'C55 H44 Fe O2 Si3'
_chemical_formula_weight 877.02
_chemical_name_systematic
; 
 ? 
;
_space_group_IT_number 14
_symmetry_cell_setting monoclinic
_symmetry_space_group_name_Hall '-P 2ybc'
_symmetry_space_group_name_H-M 'P 1 21/c 1'
_atom_sites_solution_hydrogens geom
_atom_sites_solution_primary direct
_atom_sites_solution_secondary difmap
_audit_creation_method SHELXL-97
_cell_angle_alpha 90.00
_cell_angle_beta 95.25(3)
_cell_angle_gamma 90.00
_cell_formula_units_Z 4
_cell_length_a 13.121(3)
_cell_length_b 18.295(4)
_cell_length_c 18.676(4)
_cell_measurement_reflns_used 11375
_cell_measurement_temperature 113(2)
_cell_measurement_theta_max 27.8664
_cell_measurement_theta_min 1.9153
_cell_volume 4464.3(17)
_computing_cell_refinement crystalclear
_computing_data_collection crystalclear
_computing_data_reduction crystalclear
_computing_molecular_graphics 'Bruker SHELXTL'
_computing_publication_material 'Bruker SHELXTL'
_computing_structure_refinement 'SHELXL-97 (Sheldrick, 1997)'
_computing_structure_solution 'SHELXS-97 (Sheldrick, 1990)'
_diffrn_ambient_temperature 113(2)
_diffrn_detector_area_resol_mean 28.5714
_diffrn_measured_fraction_theta_full 0.989
_diffrn_measured_fraction_theta_max 0.989
_diffrn_measurement_device_type 'rigaku saturn'
_diffrn_measurement_method '\w scans'
_diffrn_radiation_monochromator graphite
_diffrn_radiation_source 'fine-focus sealed tube'
_diffrn_radiation_type MoK\a
_diffrn_radiation_wavelength 0.71073
_diffrn_reflns_av_R_equivalents 0.0518
_diffrn_reflns_av_sigmaI/netI 0.0432
_diffrn_reflns_limit_h_max 17
_diffrn_reflns_limit_h_min -17
_diffrn_reflns_limit_k_max 22
_diffrn_reflns_limit_k_min -23
_diffrn_reflns_limit_l_max 20
_diffrn_reflns_limit_l_min -24
_diffrn_reflns_number 55751
_diffrn_reflns_theta_full 27.86
_diffrn_reflns_theta_max 27.86
_diffrn_reflns_theta_min 1.92
_diffrn_standards_decay_% 0
_diffrn_standards_interval_count 0
_diffrn_standards_interval_time 0
_diffrn_standards_number 0
_exptl_absorpt_coefficient_mu 0.461
_exptl_absorpt_correction_T_max 0.9468
_exptl_absorpt_correction_T_min 0.9134
_exptl_absorpt_correction_type multi-scan
_exptl_absorpt_process_details crystalclear
_exptl_crystal_colour Colorless
_exptl_crystal_density_diffrn 1.305
_exptl_crystal_density_method 'not measured'
_exptl_crystal_description Prism
_exptl_crystal_F_000 1832
_exptl_crystal_size_max 0.20
_exptl_crystal_size_mid 0.18
_exptl_crystal_size_min 0.12
_refine_diff_density_max 0.558
_refine_diff_density_min -0.696
_refine_diff_density_rms 0.074
_refine_ls_extinction_method none
_refine_ls_goodness_of_fit_ref 1.086
_refine_ls_hydrogen_treatment mixed
_refine_ls_matrix_type full
_refine_ls_number_parameters 550
_refine_ls_number_reflns 10515
_refine_ls_number_restraints 0
_refine_ls_restrained_S_all 1.086
_refine_ls_R_factor_all 0.0703
_refine_ls_R_factor_gt 0.0576
_refine_ls_shift/su_max 0.121
_refine_ls_shift/su_mean 0.006
_refine_ls_structure_factor_coef Fsqd
_refine_ls_weighting_details 'calc w=1/[\s^2^(Fo^2^)+(0.0722P)^2^+2.2524P] where P=(Fo^2^+2Fc^2^)/3'
_refine_ls_weighting_scheme calc
_refine_ls_wR_factor_gt 0.1347
_refine_ls_wR_factor_ref 0.1432
_reflns_number_gt 8938
_reflns_number_total 10515
_reflns_threshold_expression >2sigma(I)
_cod_data_source_file om500066y_si_002.cif
_cod_data_source_block 1e
_cod_depositor_comments
;
The following automatic conversions were performed:

'_symmetry_cell_setting' value 'Monoclinic' changed to 'monoclinic'
according to
/usr/data/users/saulius/automatic-downloads/rss-feeds/ACS/lib/dictionaries/cif_core.dic
dictionary named 'cif_core.dic' version 2.4.2 from
2011-04-26.

'_exptl_absorpt_correction_type' value 'MULTI-SCAN'
changed to 'multi-scan' according to
/usr/data/users/saulius/automatic-downloads/rss-feeds/ACS/lib/dictionaries/cif_core.dic
dictionary named 'cif_core.dic' version 2.4.2 from 2011-04-26.

Automatic conversion script
Id: cif_fix_values 2281 2013-09-26 08:29:07Z andrius 

 Adding full bibliography for 4082945.cif.
;
_cod_original_cell_volume 4464.4(15)
_cod_original_sg_symbol_H-M P2(1)/c
_cod_database_code 4082945

loop_
_symmetry_equiv_pos_as_xyz
'x, y, z'
'-x, y+1/2, -z+1/2'
'-x, -y, -z'
'x, -y-1/2, z-1/2'

loop_
_atom_site_label
_atom_site_type_symbol
_atom_site_fract_x
_atom_site_fract_y
_atom_site_fract_z
_atom_site_U_iso_or_equiv
_atom_site_adp_type
_atom_site_occupancy
_atom_site_symmetry_multiplicity
_atom_site_calc_flag
_atom_site_refinement_flags
Fe1 Fe 1.11153(2) 0.747150(17) 0.464392(17) 0.01833(10) Uani 1 1 d .
Si1 Si 1.25820(5) 0.69122(3) 0.52031(3) 0.01921(14) Uani 1 1 d .
Si2 Si 0.83759(5) 0.78117(4) 0.42554(3) 0.01847(14) Uani 1 1 d .
Si3 Si 0.75142(5) 0.89341(3) 0.40327(3) 0.01831(14) Uani 1 1 d .
O1 O 1.21317(15) 0.76406(11) 0.33364(10) 0.0353(4) Uani 1 1 d .
O2 O 1.03825(14) 0.59877(10) 0.43631(11) 0.0348(4) Uani 1 1 d .
C1 C 1.17565(18) 0.75549(13) 0.38634(14) 0.0244(5) Uani 1 1 d .
C2 C 1.06777(18) 0.65731(14) 0.44764(13) 0.0249(5) Uani 1 1 d .
C3 C 1.33842(18) 0.64157(13) 0.45621(13) 0.0223(5) Uani 1 1 d .
C4 C 1.29671(19) 0.60593(13) 0.39357(13) 0.0255(5) Uani 1 1 d .
H4 H 1.2247 0.6067 0.3819 0.031 Uiso 1 1 calc R
C5 C 1.3582(2) 0.56954(15) 0.34830(15) 0.0320(6) Uani 1 1 d .
H5 H 1.3282 0.5460 0.3062 0.038 Uiso 1 1 calc R
C6 C 1.4624(2) 0.56777(17) 0.36460(17) 0.0397(7) Uani 1 1 d .
H6 H 1.5045 0.5435 0.3333 0.048 Uiso 1 1 calc R
C7 C 1.5064(2) 0.60111(17) 0.42626(17) 0.0400(7) Uani 1 1 d .
H7 H 1.5784 0.5993 0.4377 0.048 Uiso 1 1 calc R
C8 C 1.4448(2) 0.63737(15) 0.47155(15) 0.0310(6) Uani 1 1 d .
H8 H 1.4756 0.6599 0.5140 0.037 Uiso 1 1 calc R
C9 C 1.34698(18) 0.76085(13) 0.56874(13) 0.0232(5) Uani 1 1 d .
C10 C 1.40734(19) 0.80600(14) 0.53052(15) 0.0292(5) Uani 1 1 d .
H10 H 1.4036 0.8018 0.4796 0.035 Uiso 1 1 calc R
C11 C 1.4731(2) 0.85718(15) 0.56469(17) 0.0360(6) Uani 1 1 d .
H11 H 1.5148 0.8864 0.5371 0.043 Uiso 1 1 calc R
C12 C 1.4783(2) 0.86596(15) 0.63809(17) 0.0399(7) Uani 1 1 d .
H12 H 1.5230 0.9012 0.6614 0.048 Uiso 1 1 calc R
C13 C 1.4174(3) 0.82254(17) 0.67754(16) 0.0452(8) Uani 1 1 d .
H13 H 1.4196 0.8284 0.7282 0.054 Uiso 1 1 calc R
C14 C 1.3529(2) 0.77034(16) 0.64309(15) 0.0353(6) Uani 1 1 d .
H14 H 1.3121 0.7406 0.6709 0.042 Uiso 1 1 calc R
C15 C 1.22764(18) 0.62064(13) 0.58944(12) 0.0222(5) Uani 1 1 d .
C16 C 1.2778(2) 0.55284(14) 0.59405(14) 0.0288(5) Uani 1 1 d .
H16 H 1.3277 0.5424 0.5617 0.035 Uiso 1 1 calc R
C17 C 1.2568(2) 0.50132(14) 0.64370(14) 0.0288(5) Uani 1 1 d .
H17 H 1.2924 0.4561 0.6452 0.035 Uiso 1 1 calc R
C18 C 1.1845(2) 0.51413(15) 0.69185(14) 0.0309(6) Uani 1 1 d .
H18 H 1.1684 0.4773 0.7249 0.037 Uiso 1 1 calc R
C19 C 1.1356(2) 0.58201(16) 0.69102(15) 0.0346(6) Uani 1 1 d .
H19 H 1.0886 0.5930 0.7253 0.041 Uiso 1 1 calc R
C20 C 1.1564(2) 0.63308(15) 0.63969(15) 0.0313(6) Uani 1 1 d .
H20 H 1.1209 0.6784 0.6384 0.038 Uiso 1 1 calc R
C21 C 0.96889(17) 0.80237(12) 0.46992(12) 0.0196(4) Uani 1 1 d .
C22 C 1.04453(17) 0.85154(13) 0.44887(13) 0.0215(5) Uani 1 1 d .
H22 H 1.0399 0.8786 0.4053 0.026 Uiso 1 1 calc R
C23 C 1.12848(18) 0.85416(13) 0.50312(13) 0.0239(5) Uani 1 1 d .
H23 H 1.1891 0.8823 0.5015 0.029 Uiso 1 1 calc R
C24 C 1.10527(18) 0.80727(13) 0.55983(12) 0.0226(5) Uani 1 1 d .
H24 H 1.1469 0.7990 0.6034 0.027 Uiso 1 1 calc R
C25 C 1.00859(17) 0.77487(13) 0.53973(12) 0.0205(5) Uani 1 1 d .
H25 H 0.9751 0.7405 0.5677 0.025 Uiso 1 1 calc R
C26 C 0.84487(18) 0.73777(13) 0.33541(13) 0.0219(5) Uani 1 1 d .
C27 C 0.7626(2) 0.69840(14) 0.30197(14) 0.0280(5) Uani 1 1 d .
H27 H 0.7040 0.6897 0.3272 0.034 Uiso 1 1 calc R
C28 C 0.7650(2) 0.67156(15) 0.23203(15) 0.0339(6) Uani 1 1 d .
H28 H 0.7086 0.6445 0.2102 0.041 Uiso 1 1 calc R
C29 C 0.8493(2) 0.68446(15) 0.19481(14) 0.0320(6) Uani 1 1 d .
H29 H 0.8509 0.6664 0.1472 0.038 Uiso 1 1 calc R
C30 C 0.9312(2) 0.72347(15) 0.22642(14) 0.0301(6) Uani 1 1 d .
H30 H 0.9892 0.7322 0.2007 0.036 Uiso 1 1 calc R
C31 C 0.9289(2) 0.74994(13) 0.29571(13) 0.0250(5) Uani 1 1 d .
H31 H 0.9857 0.7770 0.3169 0.030 Uiso 1 1 calc R
C32 C 0.77473(18) 0.71899(13) 0.48860(12) 0.0219(5) Uani 1 1 d .
C33 C 0.79676(19) 0.64426(14) 0.49062(14) 0.0269(5) Uani 1 1 d .
H33 H 0.8403 0.6243 0.4577 0.032 Uiso 1 1 calc R
C34 C 0.7557(2) 0.59865(15) 0.54020(15) 0.0328(6) Uani 1 1 d .
H34 H 0.7717 0.5480 0.5412 0.039 Uiso 1 1 calc R
C35 C 0.6914(2) 0.62703(15) 0.58827(14) 0.0333(6) Uani 1 1 d .
H35 H 0.6630 0.5957 0.6218 0.040 Uiso 1 1 calc R
C36 C 0.6688(2) 0.70098(15) 0.58743(14) 0.0308(6) Uani 1 1 d .
H36 H 0.6253 0.7206 0.6206 0.037 Uiso 1 1 calc R
C37 C 0.70986(19) 0.74607(13) 0.53800(13) 0.0248(5) Uani 1 1 d .
H37 H 0.6937 0.7967 0.5375 0.030 Uiso 1 1 calc R
C38 C 0.74593(17) 0.94797(12) 0.48865(12) 0.0202(5) Uani 1 1 d .
C39 C 0.82903(18) 0.95084(13) 0.54133(12) 0.0232(5) Uani 1 1 d .
H39 H 0.8900 0.9252 0.5337 0.028 Uiso 1 1 calc R
C40 C 0.82437(19) 0.99030(14) 0.60452(13) 0.0255(5) Uani 1 1 d .
H40 H 0.8818 0.9917 0.6394 0.031 Uiso 1 1 calc R
C41 C 0.73563(19) 1.02769(14) 0.61648(13) 0.0271(5) Uani 1 1 d .
H41 H 0.7317 1.0540 0.6600 0.033 Uiso 1 1 calc R
C42 C 0.65285(19) 1.02662(14) 0.56513(13) 0.0273(5) Uani 1 1 d .
H42 H 0.5923 1.0526 0.5732 0.033 Uiso 1 1 calc R
C43 C 0.65807(18) 0.98750(13) 0.50157(13) 0.0236(5) Uani 1 1 d .
H43 H 0.6010 0.9876 0.4664 0.028 Uiso 1 1 calc R
C44 C 0.82340(17) 0.94750(13) 0.33883(12) 0.0210(5) Uani 1 1 d .
C45 C 0.87253(19) 1.01290(14) 0.35946(14) 0.0270(5) Uani 1 1 d .
H45 H 0.8720 1.0292 0.4077 0.032 Uiso 1 1 calc R
C46 C 0.9222(2) 1.05473(14) 0.31121(15) 0.0310(6) Uani 1 1 d .
H46 H 0.9545 1.0993 0.3265 0.037 Uiso 1 1 calc R
C47 C 0.92475(19) 1.03164(15) 0.24111(14) 0.0308(6) Uani 1 1 d .
H47 H 0.9586 1.0603 0.2080 0.037 Uiso 1 1 calc R
C48 C 0.8778(2) 0.96656(16) 0.21908(14) 0.0318(6) Uani 1 1 d .
H48 H 0.8802 0.9503 0.1709 0.038 Uiso 1 1 calc R
C49 C 0.82732(19) 0.92494(14) 0.26716(13) 0.0266(5) Uani 1 1 d .
H49 H 0.7950 0.8806 0.2513 0.032 Uiso 1 1 calc R
C50 C 0.61904(17) 0.87672(13) 0.35895(12) 0.0212(5) Uani 1 1 d .
C51 C 0.56268(19) 0.81411(13) 0.37214(13) 0.0251(5) Uani 1 1 d .
H51 H 0.5912 0.7788 0.4054 0.030 Uiso 1 1 calc R
C52 C 0.46561(19) 0.80249(15) 0.33749(14) 0.0297(6) Uani 1 1 d .
H52 H 0.4289 0.7594 0.3471 0.036 Uiso 1 1 calc R
C53 C 0.4227(2) 0.85319(16) 0.28945(14) 0.0318(6) Uani 1 1 d .
H53 H 0.3565 0.8450 0.2658 0.038 Uiso 1 1 calc R
C54 C 0.4758(2) 0.91584(17) 0.27570(15) 0.0357(6) Uani 1 1 d .
H54 H 0.4457 0.9512 0.2430 0.043 Uiso 1 1 calc R
C55 C 0.5732(2) 0.92738(15) 0.30960(14) 0.0307(6) Uani 1 1 d .
H55 H 0.6096 0.9704 0.2991 0.037 Uiso 1 1 calc R

loop_
_atom_site_aniso_label
_atom_site_aniso_U_11
_atom_site_aniso_U_22
_atom_site_aniso_U_33
_atom_site_aniso_U_23
_atom_site_aniso_U_13
_atom_site_aniso_U_12
Fe1 0.01601(17) 0.02031(19) 0.01859(17) -0.00089(12) 0.00122(12) 0.00067(12)
Si1 0.0168(3) 0.0219(3) 0.0190(3) 0.0003(2) 0.0016(2) 0.0007(2)
Si2 0.0162(3) 0.0203(3) 0.0188(3) -0.0007(2) 0.0014(2) 0.0012(2)
Si3 0.0163(3) 0.0201(3) 0.0184(3) -0.0004(2) 0.0012(2) 0.0008(2)
O1 0.0321(10) 0.0474(12) 0.0280(10) 0.0071(9) 0.0108(8) 0.0020(9)
O2 0.0307(10) 0.0279(10) 0.0466(11) -0.0116(9) 0.0080(8) -0.0058(8)
C1 0.0196(11) 0.0239(13) 0.0291(13) 0.0013(10) -0.0006(10) 0.0032(9)
C2 0.0188(11) 0.0311(14) 0.0252(12) -0.0013(10) 0.0048(9) 0.0028(10)
C3 0.0203(11) 0.0210(12) 0.0258(12) -0.0002(10) 0.0037(9) 0.0015(9)
C4 0.0220(12) 0.0269(13) 0.0281(12) -0.0035(10) 0.0041(9) -0.0009(10)
C5 0.0319(14) 0.0330(15) 0.0320(14) -0.0111(11) 0.0080(11) -0.0010(11)
C6 0.0285(14) 0.0467(17) 0.0452(17) -0.0167(14) 0.0106(12) 0.0075(12)
C7 0.0215(13) 0.0482(18) 0.0509(18) -0.0144(14) 0.0057(12) 0.0079(12)
C8 0.0234(13) 0.0341(15) 0.0352(14) -0.0057(12) 0.0007(10) 0.0049(11)
C9 0.0175(11) 0.0253(13) 0.0261(12) -0.0007(10) -0.0016(9) 0.0032(9)
C10 0.0242(12) 0.0289(14) 0.0345(14) 0.0002(11) 0.0027(10) -0.0018(10)
C11 0.0250(13) 0.0289(14) 0.0536(18) 0.0011(13) 0.0012(12) -0.0051(11)
C12 0.0359(15) 0.0262(15) 0.0535(18) -0.0061(13) -0.0176(13) -0.0019(12)
C13 0.061(2) 0.0405(17) 0.0308(15) -0.0068(13) -0.0161(14) -0.0036(15)
C14 0.0434(17) 0.0353(15) 0.0256(13) 0.0017(12) -0.0046(11) -0.0064(12)
C15 0.0193(11) 0.0258(12) 0.0213(11) 0.0003(9) 0.0005(9) -0.0005(9)
C16 0.0291(13) 0.0258(13) 0.0322(13) -0.0034(11) 0.0054(10) 0.0017(10)
C17 0.0324(14) 0.0232(13) 0.0306(13) -0.0013(10) 0.0020(11) 0.0011(10)
C18 0.0351(14) 0.0296(14) 0.0278(13) 0.0066(11) 0.0017(11) -0.0071(11)
C19 0.0311(14) 0.0441(17) 0.0299(13) 0.0119(12) 0.0100(11) 0.0028(12)
C20 0.0299(13) 0.0306(14) 0.0343(14) 0.0053(11) 0.0084(11) 0.0053(11)
C21 0.0179(10) 0.0200(11) 0.0211(11) -0.0022(9) 0.0023(8) 0.0025(9)
C22 0.0210(11) 0.0184(11) 0.0252(11) -0.0003(9) 0.0025(9) 0.0008(9)
C23 0.0201(11) 0.0202(12) 0.0311(12) -0.0050(10) 0.0015(9) 0.0011(9)
C24 0.0222(11) 0.0246(12) 0.0207(11) -0.0038(9) 0.0011(9) 0.0050(9)
C25 0.0196(11) 0.0237(12) 0.0186(10) -0.0012(9) 0.0036(8) 0.0036(9)
C26 0.0239(12) 0.0202(12) 0.0212(11) -0.0005(9) -0.0003(9) 0.0050(9)
C27 0.0301(13) 0.0251(13) 0.0284(13) -0.0003(10) 0.0015(10) -0.0004(10)
C28 0.0404(16) 0.0265(14) 0.0331(14) -0.0077(11) -0.0061(12) -0.0023(12)
C29 0.0439(16) 0.0313(14) 0.0205(12) -0.0052(10) 0.0007(11) 0.0098(12)
C30 0.0327(14) 0.0351(14) 0.0229(12) -0.0003(11) 0.0046(10) 0.0077(11)
C31 0.0238(12) 0.0293(14) 0.0215(11) -0.0026(10) 0.0007(9) 0.0014(10)
C32 0.0197(11) 0.0222(12) 0.0227(11) 0.0001(9) -0.0032(9) -0.0019(9)
C33 0.0230(12) 0.0280(13) 0.0292(12) 0.0031(10) -0.0007(10) -0.0024(10)
C34 0.0349(14) 0.0268(14) 0.0356(14) 0.0073(11) -0.0036(11) -0.0032(11)
C35 0.0328(14) 0.0371(16) 0.0293(13) 0.0115(11) -0.0011(11) -0.0090(11)
C36 0.0272(13) 0.0390(15) 0.0265(12) -0.0003(11) 0.0041(10) -0.0057(11)
C37 0.0253(12) 0.0258(13) 0.0235(12) 0.0000(10) 0.0032(9) -0.0007(10)
C38 0.0216(11) 0.0172(11) 0.0218(11) 0.0018(9) 0.0024(9) -0.0011(9)
C39 0.0219(11) 0.0249(12) 0.0226(11) 0.0011(10) 0.0009(9) 0.0035(9)
C40 0.0252(12) 0.0283(13) 0.0220(11) 0.0000(10) -0.0028(9) 0.0029(10)
C41 0.0304(13) 0.0303(14) 0.0210(11) -0.0030(10) 0.0041(10) 0.0010(10)
C42 0.0240(12) 0.0322(14) 0.0261(12) -0.0044(11) 0.0049(10) 0.0041(10)
C43 0.0198(11) 0.0259(13) 0.0244(11) -0.0010(10) -0.0015(9) 0.0025(9)
C44 0.0179(11) 0.0240(12) 0.0209(11) 0.0020(9) 0.0012(8) 0.0029(9)
C45 0.0293(13) 0.0265(13) 0.0261(12) -0.0025(10) 0.0069(10) -0.0025(10)
C46 0.0291(13) 0.0259(13) 0.0390(15) 0.0024(11) 0.0092(11) -0.0028(11)
C47 0.0230(12) 0.0381(15) 0.0320(13) 0.0120(12) 0.0068(10) 0.0011(11)
C48 0.0275(13) 0.0471(17) 0.0211(12) 0.0023(11) 0.0029(10) 0.0028(12)
C49 0.0246(12) 0.0301(14) 0.0247(12) -0.0002(10) -0.0008(9) -0.0007(10)
C50 0.0179(11) 0.0254(12) 0.0202(10) -0.0037(9) 0.0010(8) 0.0020(9)
C51 0.0230(12) 0.0244(13) 0.0275(12) 0.0006(10) 0.0003(9) 0.0006(9)
C52 0.0224(12) 0.0320(14) 0.0346(14) -0.0077(11) 0.0019(10) -0.0056(10)
C53 0.0203(12) 0.0473(16) 0.0272(13) -0.0076(12) -0.0019(10) -0.0004(11)
C54 0.0260(13) 0.0485(17) 0.0312(14) 0.0124(13) -0.0045(10) 0.0045(12)
C55 0.0240(12) 0.0373(15) 0.0307(13) 0.0101(11) 0.0019(10) 0.0000(11)

loop_
_atom_type_symbol
_atom_type_description
_atom_type_scat_dispersion_real
_atom_type_scat_dispersion_imag
_atom_type_scat_source
C C 0.0033 0.0016 'International Tables Vol C Tables 4.2.6.8 and 6.1.1.4'
H H 0.0000 0.0000 'International Tables Vol C Tables 4.2.6.8 and 6.1.1.4'
Fe Fe 0.3463 0.8444 'International Tables Vol C Tables 4.2.6.8 and 6.1.1.4'
O O 0.0106 0.0060 'International Tables Vol C Tables 4.2.6.8 and 6.1.1.4'
Si Si 0.0817 0.0704 'International Tables Vol C Tables 4.2.6.8 and 6.1.1.4'

loop_
_geom_angle_atom_site_label_1
_geom_angle_atom_site_label_2
_geom_angle_atom_site_label_3
_geom_angle
C1 Fe1 C2 96.14(11)
C1 Fe1 C23 99.32(11)
C2 Fe1 C23 163.39(10)
C1 Fe1 C25 157.24(10)
C2 Fe1 C25 97.19(10)
C23 Fe1 C25 66.22(9)
C1 Fe1 C24 135.85(11)
C2 Fe1 C24 127.01(10)
C23 Fe1 C24 39.50(9)
C25 Fe1 C24 39.48(9)
C1 Fe1 C22 91.86(10)
C2 Fe1 C22 134.07(10)
C23 Fe1 C22 39.71(9)
C25 Fe1 C22 65.68(9)
C24 Fe1 C22 66.12(9)
C1 Fe1 C21 119.17(10)
C2 Fe1 C21 100.20(10)
C23 Fe1 C21 66.85(9)
C25 Fe1 C21 39.98(9)
C24 Fe1 C21 67.01(9)
C22 Fe1 C21 39.08(9)
C1 Fe1 Si1 88.37(8)
C2 Fe1 Si1 84.98(8)
C23 Fe1 Si1 101.41(7)
C25 Fe1 Si1 111.09(7)
C24 Fe1 Si1 86.83(7)
C22 Fe1 Si1 140.54(7)
C21 Fe1 Si1 150.83(6)
C15 Si1 C3 105.55(11)
C15 Si1 C9 106.95(11)
C3 Si1 C9 105.68(11)
C15 Si1 Fe1 112.67(8)
C3 Si1 Fe1 114.15(8)
C9 Si1 Fe1 111.28(8)
C26 Si2 C32 111.59(11)
C26 Si2 C21 111.31(11)
C32 Si2 C21 106.55(10)
C26 Si2 Si3 105.87(8)
C32 Si2 Si3 113.93(8)
C21 Si2 Si3 107.60(8)
C44 Si3 C50 107.58(11)
C44 Si3 C38 108.84(10)
C50 Si3 C38 110.65(10)
C44 Si3 Si2 108.06(8)
C50 Si3 Si2 110.15(8)
C38 Si3 Si2 111.44(8)
O1 C1 Fe1 175.8(2)
O2 C2 Fe1 179.3(3)
C8 C3 C4 116.7(2)
C8 C3 Si1 119.82(19)
C4 C3 Si1 123.45(18)
C5 C4 C3 121.6(2)
C5 C4 H4 119.2
C3 C4 H4 119.2
C6 C5 C4 119.9(3)
C6 C5 H5 120.1
C4 C5 H5 120.1
C5 C6 C7 120.4(2)
C5 C6 H6 119.8
C7 C6 H6 119.8
C6 C7 C8 119.7(3)
C6 C7 H7 120.2
C8 C7 H7 120.2
C7 C8 C3 121.7(3)
C7 C8 H8 119.1
C3 C8 H8 119.1
C10 C9 C14 117.1(2)
C10 C9 Si1 120.59(19)
C14 C9 Si1 122.2(2)
C9 C10 C11 121.7(3)
C9 C10 H10 119.2
C11 C10 H10 119.2
C12 C11 C10 120.6(3)
C12 C11 H11 119.7
C10 C11 H11 119.7
C11 C12 C13 119.0(3)
C11 C12 H12 120.5
C13 C12 H12 120.5
C12 C13 C14 120.2(3)
C12 C13 H13 119.9
C14 C13 H13 119.9
C13 C14 C9 121.4(3)
C13 C14 H14 119.3
C9 C14 H14 119.3
C20 C15 C16 116.1(2)
C20 C15 Si1 122.75(19)
C16 C15 Si1 121.14(18)
C17 C16 C15 121.9(2)
C17 C16 H16 119.0
C15 C16 H16 119.0
C16 C17 C18 121.0(2)
C16 C17 H17 119.5
C18 C17 H17 119.5
C17 C18 C19 119.0(2)
C17 C18 H18 120.5
C19 C18 H18 120.5
C20 C19 C18 119.3(2)
C20 C19 H19 120.4
C18 C19 H19 120.4
C19 C20 C15 122.7(2)
C19 C20 H20 118.7
C15 C20 H20 118.7
C22 C21 C25 105.4(2)
C22 C21 Si2 129.99(18)
C25 C21 Si2 124.31(17)
C22 C21 Fe1 69.46(13)
C25 C21 Fe1 68.60(12)
Si2 C21 Fe1 130.65(12)
C21 C22 C23 109.7(2)
C21 C22 Fe1 71.46(13)
C23 C22 Fe1 69.41(13)
C21 C22 H22 125.1
C23 C22 H22 125.1
Fe1 C22 H22 125.6
C24 C23 C22 107.8(2)
C24 C23 Fe1 70.65(13)
C22 C23 Fe1 70.88(13)
C24 C23 H23 126.1
C22 C23 H23 126.1
Fe1 C23 H23 124.0
C23 C24 C25 107.6(2)
C23 C24 Fe1 69.85(13)
C25 C24 Fe1 70.16(13)
C23 C24 H24 126.2
C25 C24 H24 126.2
Fe1 C24 H24 125.4
C24 C25 C21 109.4(2)
C24 C25 Fe1 70.36(13)
C21 C25 Fe1 71.41(13)
C24 C25 H25 125.3
C21 C25 H25 125.3
Fe1 C25 H25 124.5
C27 C26 C31 117.3(2)
C27 C26 Si2 121.32(19)
C31 C26 Si2 121.05(19)
C26 C27 C28 121.1(2)
C26 C27 H27 119.5
C28 C27 H27 119.5
C29 C28 C27 119.9(3)
C29 C28 H28 120.1
C27 C28 H28 120.1
C30 C29 C28 120.2(2)
C30 C29 H29 119.9
C28 C29 H29 119.9
C29 C30 C31 119.9(2)
C29 C30 H30 120.0
C31 C30 H30 120.0
C30 C31 C26 121.6(2)
C30 C31 H31 119.2
C26 C31 H31 119.2
C33 C32 C37 117.7(2)
C33 C32 Si2 120.47(18)
C37 C32 Si2 121.72(18)
C34 C33 C32 120.9(2)
C34 C33 H33 119.6
C32 C33 H33 119.6
C35 C34 C33 120.1(3)
C35 C34 H34 119.9
C33 C34 H34 120.0
C36 C35 C34 120.0(2)
C36 C35 H35 120.0
C34 C35 H35 120.0
C37 C36 C35 119.6(2)
C37 C36 H36 120.2
C35 C36 H36 120.2
C36 C37 C32 121.7(2)
C36 C37 H37 119.1
C32 C37 H37 119.1
C43 C38 C39 117.4(2)
C43 C38 Si3 120.94(18)
C39 C38 Si3 121.70(17)
C40 C39 C38 121.6(2)
C40 C39 H39 119.2
C38 C39 H39 119.2
C41 C40 C39 119.7(2)
C41 C40 H40 120.1
C39 C40 H40 120.1
C42 C41 C40 120.0(2)
C42 C41 H41 120.0
C40 C41 H41 120.0
C41 C42 C43 120.1(2)
C41 C42 H42 119.9
C43 C42 H42 119.9
C42 C43 C38 121.2(2)
C42 C43 H43 119.4
C38 C43 H43 119.4
C45 C44 C49 117.3(2)
C45 C44 Si3 121.41(18)
C49 C44 Si3 121.31(19)
C46 C45 C44 121.7(2)
C46 C45 H45 119.2
C44 C45 H45 119.2
C47 C46 C45 120.0(2)
C47 C46 H46 120.0
C45 C46 H46 120.0
C46 C47 C48 119.8(2)
C46 C47 H47 120.1
C48 C47 H47 120.1
C47 C48 C49 120.2(2)
C47 C48 H48 119.9
C49 C48 H48 119.9
C48 C49 C44 121.0(2)
C48 C49 H49 119.5
C44 C49 H49 119.5
C51 C50 C55 117.1(2)
C51 C50 Si3 122.56(18)
C55 C50 Si3 120.34(19)
C52 C51 C50 121.3(2)
C52 C51 H51 119.3
C50 C51 H51 119.3
C53 C52 C51 120.2(2)
C53 C52 H52 119.9
C51 C52 H52 119.9
C52 C53 C54 120.0(2)
C52 C53 H53 120.0
C54 C53 H53 120.0
C53 C54 C55 120.1(2)
C53 C54 H54 120.0
C55 C54 H54 120.0
C54 C55 C50 121.3(2)
C54 C55 H55 119.3
C50 C55 H55 119.3

loop_
_geom_bond_atom_site_label_1
_geom_bond_atom_site_label_2
_geom_bond_distance
Fe1 C1 1.755(3)
Fe1 C2 1.760(3)
Fe1 C23 2.092(2)
Fe1 C25 2.100(2)
Fe1 C24 2.102(2)
Fe1 C22 2.111(2)
Fe1 C21 2.138(2)
Fe1 Si1 2.3395(9)
Si1 C15 1.895(2)
Si1 C3 1.897(2)
Si1 C9 1.899(3)
Si2 C26 1.871(2)
Si2 C32 1.881(2)
Si2 C21 1.883(2)
Si2 Si3 2.3626(10)
Si3 C44 1.878(2)
Si3 C50 1.879(2)
Si3 C38 1.888(2)
O1 C1 1.151(3)
O2 C2 1.152(3)
C3 C8 1.401(3)
C3 C4 1.406(3)
C4 C5 1.391(3)
C4 H4 0.9500
C5 C6 1.374(4)
C5 H5 0.9500
C6 C7 1.382(4)
C6 H6 0.9500
C7 C8 1.391(4)
C7 H7 0.9500
C8 H8 0.9500
C9 C10 1.387(4)
C9 C14 1.395(4)
C10 C11 1.388(4)
C10 H10 0.9500
C11 C12 1.376(4)
C11 H11 0.9500
C12 C13 1.386(5)
C12 H12 0.9500
C13 C14 1.394(4)
C13 H13 0.9500
C14 H14 0.9500
C15 C20 1.403(3)
C15 C16 1.403(3)
C16 C17 1.368(4)
C16 H16 0.9500
C17 C18 1.386(4)
C17 H17 0.9500
C18 C19 1.397(4)
C18 H18 0.9500
C19 C20 1.383(4)
C19 H19 0.9500
C20 H20 0.9500
C21 C22 1.421(3)
C21 C25 1.449(3)
C22 C23 1.428(3)
C22 H22 0.9500
C23 C24 1.418(3)
C23 H23 0.9500
C24 C25 1.419(3)
C24 H24 0.9500
C25 H25 0.9500
C26 C27 1.397(3)
C26 C31 1.402(3)
C27 C28 1.398(4)
C27 H27 0.9500
C28 C29 1.380(4)
C28 H28 0.9500
C29 C30 1.377(4)
C29 H29 0.9500
C30 C31 1.385(3)
C30 H30 0.9500
C31 H31 0.9500
C32 C33 1.397(3)
C32 C37 1.402(3)
C33 C34 1.391(4)
C33 H33 0.9500
C34 C35 1.388(4)
C34 H34 0.9500
C35 C36 1.385(4)
C35 H35 0.9500
C36 C37 1.384(3)
C36 H36 0.9500
C37 H37 0.9500
C38 C43 1.400(3)
C38 C39 1.401(3)
C39 C40 1.390(3)
C39 H39 0.9500
C40 C41 1.386(3)
C40 H40 0.9500
C41 C42 1.382(3)
C41 H41 0.9500
C42 C43 1.393(3)
C42 H42 0.9500
C43 H43 0.9500
C44 C45 1.396(3)
C44 C49 1.406(3)
C45 C46 1.389(3)
C45 H45 0.9500
C46 C47 1.379(4)
C46 H46 0.9500
C47 C48 1.386(4)
C47 H47 0.9500
C48 C49 1.391(4)
C48 H48 0.9500
C49 H49 0.9500
C50 C51 1.397(3)
C50 C55 1.403(3)
C51 C52 1.391(3)
C51 H51 0.9500
C52 C53 1.375(4)
C52 H52 0.9500
C53 C54 1.377(4)
C53 H53 0.9500
C54 C55 1.390(4)
C54 H54 0.9500
C55 H55 0.9500

loop_
_geom_torsion_atom_site_label_1
_geom_torsion_atom_site_label_2
_geom_torsion_atom_site_label_3
_geom_torsion_atom_site_label_4
_geom_torsion
C1 Fe1 Si1 C15 -148.17(11)
C2 Fe1 Si1 C15 -51.85(11)
C23 Fe1 Si1 C15 112.65(11)
C25 Fe1 Si1 C15 43.94(11)
C24 Fe1 Si1 C15 75.74(11)
C22 Fe1 Si1 C15 120.88(13)
C21 Fe1 Si1 C15 50.12(16)
C1 Fe1 Si1 C3 -27.80(12)
C2 Fe1 Si1 C3 68.52(11)
C23 Fe1 Si1 C3 -126.98(11)
C25 Fe1 Si1 C3 164.31(11)
C24 Fe1 Si1 C3 -163.89(11)
C22 Fe1 Si1 C3 -118.75(13)
C21 Fe1 Si1 C3 170.49(15)
C1 Fe1 Si1 C9 91.71(12)
C2 Fe1 Si1 C9 -171.98(11)
C23 Fe1 Si1 C9 -7.47(11)
C25 Fe1 Si1 C9 -76.19(11)
C24 Fe1 Si1 C9 -44.39(11)
C22 Fe1 Si1 C9 0.76(14)
C21 Fe1 Si1 C9 -70.00(16)
C26 Si2 Si3 C44 -56.28(12)
C32 Si2 Si3 C44 -179.28(11)
C21 Si2 Si3 C44 62.83(11)
C26 Si2 Si3 C50 60.98(12)
C32 Si2 Si3 C50 -62.01(11)
C21 Si2 Si3 C50 -179.91(10)
C26 Si2 Si3 C38 -175.81(11)
C32 Si2 Si3 C38 61.19(12)
C21 Si2 Si3 C38 -56.70(11)
C2 Fe1 C1 O1 111(3)
C23 Fe1 C1 O1 -63(3)
C25 Fe1 C1 O1 -14(3)
C24 Fe1 C1 O1 -80(3)
C22 Fe1 C1 O1 -23(3)
C21 Fe1 C1 O1 6(3)
Si1 Fe1 C1 O1 -164(3)
C1 Fe1 C2 O2 -90(21)
C23 Fe1 C2 O2 69(21)
C25 Fe1 C2 O2 72(21)
C24 Fe1 C2 O2 100(21)
C22 Fe1 C2 O2 9(21)
C21 Fe1 C2 O2 32(21)
Si1 Fe1 C2 O2 -177(100)
C15 Si1 C3 C8 -87.2(2)
C9 Si1 C3 C8 25.9(2)
Fe1 Si1 C3 C8 148.53(18)
C15 Si1 C3 C4 90.9(2)
C9 Si1 C3 C4 -156.0(2)
Fe1 Si1 C3 C4 -33.4(2)
C8 C3 C4 C5 -1.2(4)
Si1 C3 C4 C5 -179.4(2)
C3 C4 C5 C6 0.2(4)
C4 C5 C6 C7 0.9(5)
C5 C6 C7 C8 -0.8(5)
C6 C7 C8 C3 -0.4(5)
C4 C3 C8 C7 1.4(4)
Si1 C3 C8 C7 179.6(2)
C15 Si1 C9 C10 160.2(2)
C3 Si1 C9 C10 48.1(2)
Fe1 Si1 C9 C10 -76.3(2)
C15 Si1 C9 C14 -21.4(3)
C3 Si1 C9 C14 -133.5(2)
Fe1 Si1 C9 C14 102.1(2)
C14 C9 C10 C11 1.7(4)
Si1 C9 C10 C11 -179.8(2)
C9 C10 C11 C12 -1.7(4)
C10 C11 C12 C13 0.4(4)
C11 C12 C13 C14 0.7(5)
C12 C13 C14 C9 -0.7(5)
C10 C9 C14 C13 -0.6(4)
Si1 C9 C14 C13 -179.0(2)
C3 Si1 C15 C20 -169.8(2)
C9 Si1 C15 C20 78.0(2)
Fe1 Si1 C15 C20 -44.6(2)
C3 Si1 C15 C16 11.7(2)
C9 Si1 C15 C16 -100.5(2)
Fe1 Si1 C15 C16 136.90(19)
C20 C15 C16 C17 1.3(4)
Si1 C15 C16 C17 179.9(2)
C15 C16 C17 C18 0.1(4)
C16 C17 C18 C19 -2.5(4)
C17 C18 C19 C20 3.6(4)
C18 C19 C20 C15 -2.3(4)
C16 C15 C20 C19 -0.2(4)
Si1 C15 C20 C19 -178.7(2)
C26 Si2 C21 C22 64.4(2)
C32 Si2 C21 C22 -173.7(2)
Si3 Si2 C21 C22 -51.2(2)
C26 Si2 C21 C25 -122.49(19)
C32 Si2 C21 C25 -0.6(2)
Si3 Si2 C21 C25 121.93(18)
C26 Si2 C21 Fe1 -32.27(18)
C32 Si2 C21 Fe1 89.60(16)
Si3 Si2 C21 Fe1 -147.85(12)
C1 Fe1 C21 C22 -51.08(17)
C2 Fe1 C21 C22 -154.08(15)
C23 Fe1 C21 C22 36.80(14)
C25 Fe1 C21 C22 116.87(19)
C24 Fe1 C21 C22 79.90(15)
Si1 Fe1 C21 C22 107.87(16)
C1 Fe1 C21 C25 -167.95(14)
C2 Fe1 C21 C25 89.05(15)
C23 Fe1 C21 C25 -80.06(15)
C24 Fe1 C21 C25 -36.96(13)
C22 Fe1 C21 C25 -116.87(19)
Si1 Fe1 C21 C25 -9.0(2)
C1 Fe1 C21 Si2 74.56(18)
C2 Fe1 C21 Si2 -28.44(17)
C23 Fe1 C21 Si2 162.45(19)
C25 Fe1 C21 Si2 -117.5(2)
C24 Fe1 C21 Si2 -154.45(18)
C22 Fe1 C21 Si2 125.6(2)
Si1 Fe1 C21 Si2 -126.49(13)
C25 C21 C22 C23 0.5(3)
Si2 C21 C22 C23 174.55(17)
Fe1 C21 C22 C23 -59.04(16)
C25 C21 C22 Fe1 59.50(15)
Si2 C21 C22 Fe1 -126.41(19)
C1 Fe1 C22 C21 137.18(15)
C2 Fe1 C22 C21 36.8(2)
C23 Fe1 C22 C21 -120.4(2)
C25 Fe1 C22 C21 -38.97(13)
C24 Fe1 C22 C21 -82.40(15)
Si1 Fe1 C22 C21 -133.13(12)
C1 Fe1 C22 C23 -102.38(15)
C2 Fe1 C22 C23 157.22(16)
C25 Fe1 C22 C23 81.46(15)
C24 Fe1 C22 C23 38.04(14)
C21 Fe1 C22 C23 120.4(2)
Si1 Fe1 C22 C23 -12.69(19)
C21 C22 C23 C24 -1.1(3)
Fe1 C22 C23 C24 -61.35(16)
C21 C22 C23 Fe1 60.29(16)
C1 Fe1 C23 C24 -160.73(15)
C2 Fe1 C23 C24 40.9(4)
C25 Fe1 C23 C24 37.67(14)
C22 Fe1 C23 C24 117.7(2)
C21 Fe1 C23 C24 81.43(15)
Si1 Fe1 C23 C24 -70.52(13)
C1 Fe1 C23 C22 81.60(15)
C2 Fe1 C23 C22 -76.8(4)
C25 Fe1 C23 C22 -79.99(14)
C24 Fe1 C23 C22 -117.67(19)
C21 Fe1 C23 C22 -36.24(13)
Si1 Fe1 C23 C22 171.81(12)
C22 C23 C24 C25 1.2(3)
Fe1 C23 C24 C25 -60.26(16)
C22 C23 C24 Fe1 61.50(16)
C1 Fe1 C24 C23 27.9(2)
C2 Fe1 C24 C23 -166.46(15)
C25 Fe1 C24 C23 -118.4(2)
C22 Fe1 C24 C23 -38.23(13)
C21 Fe1 C24 C23 -80.98(15)
Si1 Fe1 C24 C23 112.25(13)
C1 Fe1 C24 C25 146.27(16)
C2 Fe1 C24 C25 -48.05(18)
C23 Fe1 C24 C25 118.4(2)
C22 Fe1 C24 C25 80.17(15)
C21 Fe1 C24 C25 37.42(13)
Si1 Fe1 C24 C25 -129.35(13)
C23 C24 C25 C21 -1.0(3)
Fe1 C24 C25 C21 -61.03(16)
C23 C24 C25 Fe1 60.06(16)
C22 C21 C25 C24 0.3(2)
Si2 C21 C25 C24 -174.20(16)
Fe1 C21 C25 C24 60.38(16)
C22 C21 C25 Fe1 -60.06(15)
Si2 C21 C25 Fe1 125.42(17)
C1 Fe1 C25 C24 -91.3(3)
C2 Fe1 C25 C24 143.23(15)
C23 Fe1 C25 C24 -37.70(14)
C22 Fe1 C25 C24 -81.36(15)
C21 Fe1 C25 C24 -119.5(2)
Si1 Fe1 C25 C24 55.85(14)
C1 Fe1 C25 C21 28.1(3)
C2 Fe1 C25 C21 -97.31(15)
C23 Fe1 C25 C21 81.77(15)
C24 Fe1 C25 C21 119.5(2)
C22 Fe1 C25 C21 38.11(13)
Si1 Fe1 C25 C21 175.31(11)
C32 Si2 C26 C27 42.2(2)
C21 Si2 C26 C27 161.10(19)
Si3 Si2 C26 C27 -82.3(2)
C32 Si2 C26 C31 -144.50(19)
C21 Si2 C26 C31 -25.6(2)
Si3 Si2 C26 C31 91.0(2)
C31 C26 C27 C28 0.8(4)
Si2 C26 C27 C28 174.3(2)
C26 C27 C28 C29 -0.6(4)
C27 C28 C29 C30 0.2(4)
C28 C29 C30 C31 -0.1(4)
C29 C30 C31 C26 0.3(4)
C27 C26 C31 C30 -0.7(4)
Si2 C26 C31 C30 -174.24(19)
C26 Si2 C32 C33 41.0(2)
C21 Si2 C32 C33 -80.7(2)
Si3 Si2 C32 C33 160.81(17)
C26 Si2 C32 C37 -143.10(19)
C21 Si2 C32 C37 95.2(2)
Si3 Si2 C32 C37 -23.3(2)
C37 C32 C33 C34 -0.2(4)
Si2 C32 C33 C34 175.89(19)
C32 C33 C34 C35 0.4(4)
C33 C34 C35 C36 -0.6(4)
C34 C35 C36 C37 0.6(4)
C35 C36 C37 C32 -0.4(4)
C33 C32 C37 C36 0.2(4)
Si2 C32 C37 C36 -175.85(19)
C44 Si3 C38 C43 100.1(2)
C50 Si3 C38 C43 -17.9(2)
Si2 Si3 C38 C43 -140.82(17)
C44 Si3 C38 C39 -79.7(2)
C50 Si3 C38 C39 162.30(19)
Si2 Si3 C38 C39 39.4(2)
C43 C38 C39 C40 1.0(3)
Si3 C38 C39 C40 -179.20(18)
C38 C39 C40 C41 0.3(4)
C39 C40 C41 C42 -1.1(4)
C40 C41 C42 C43 0.6(4)
C41 C42 C43 C38 0.8(4)
C39 C38 C43 C42 -1.5(3)
Si3 C38 C43 C42 178.66(19)
C50 Si3 C44 C45 126.9(2)
C38 Si3 C44 C45 6.9(2)
Si2 Si3 C44 C45 -114.24(19)
C50 Si3 C44 C49 -51.1(2)
C38 Si3 C44 C49 -171.07(19)
Si2 Si3 C44 C49 67.8(2)
C49 C44 C45 C46 0.8(4)
Si3 C44 C45 C46 -177.2(2)
C44 C45 C46 C47 -0.6(4)
C45 C46 C47 C48 -0.2(4)
C46 C47 C48 C49 0.7(4)
C47 C48 C49 C44 -0.5(4)
C45 C44 C49 C48 -0.3(4)
Si3 C44 C49 C48 177.79(19)
C44 Si3 C50 C51 148.8(2)
C38 Si3 C50 C51 -92.4(2)
Si2 Si3 C50 C51 31.3(2)
C44 Si3 C50 C55 -30.2(2)
C38 Si3 C50 C55 88.6(2)
Si2 Si3 C50 C55 -147.74(18)
C55 C50 C51 C52 0.3(4)
Si3 C50 C51 C52 -178.73(19)
C50 C51 C52 C53 -0.4(4)
C51 C52 C53 C54 -0.2(4)
C52 C53 C54 C55 0.9(4)
C53 C54 C55 C50 -1.0(4)
C51 C50 C55 C54 0.4(4)
Si3 C50 C55 C54 179.4(2)
